data_9017320
loop_
_publ_author_name
'Petricek, V.'
'Cisarova, I.'
'Hummel, L.'
'Kroupa, J.'
'Brezina, B.'

_publ_section_title
;
 Oriental disorder in phenanthrene. Structure determination at 248, 295, 339
 and 344 K
;
_journal_name_full 'Acta Crystallographica, Section B'
_journal_page_first 830
_journal_page_last 832
_journal_volume 46
_journal_year 1990
_chemical_compound_source Synthetic
_chemical_formula_sum 'C14 H10'
_chemical_name_mineral Ravatite
_space_group_IT_number 4
_space_group_name_Hall 'P 2yb'
_space_group_name_H-M_alt 'P 1 21 1'
_symmetry_space_group_name_H-M 'P 1 21 1'
_cell_angle_alpha 90
_cell_angle_beta 97.96
_cell_angle_gamma 90
_cell_length_a 8.441
_cell_length_b 6.140
_cell_length_c 9.438
_cell_formula_units_Z 2
_cell_volume 484.437
_database_code_amcsd 0009843
_exptl_crystal_density_diffrn 1.153
_cod_data_source_file inputs/fixed/downloads/11/11413.cif
_cod_data_source_block 11413
_cod_depositor_comments
;

2024-05-28
Z value and formula fixed to values more according to usual
chemical conventions.                 miguel
;
_cod_original_formula_sum C7
_cod_database_code 9017320

loop_
_space_group_symop_operation_xyz
x,y,z
-x,1/2+y,-z

loop_
_atom_site_label
_atom_site_fract_x
_atom_site_fract_y
_atom_site_fract_z
_atom_site_U_iso_or_equiv
C1 0.16680 0.09920 -0.30380 0.07590
C2 0.07510 -0.07000 -0.35500 0.08420
C3 0.03680 -0.23100 -0.26480 0.07580
C4 0.09450 -0.22500 -0.12130 0.06430
C5 0.22890 -0.20100 0.18600 0.08810
C6 0.29480 -0.18100 0.32720 0.08520
C7 0.38670 -0.00100 0.37540 0.09040
C8 0.41220 0.15700 0.28130 0.08310
C9 0.37830 0.30900 0.03640 0.07030
C10 0.32050 0.29400 -0.10260 0.06610
C11 0.22630 0.11300 -0.15620 0.05790
C12 0.19080 -0.05500 -0.06390 0.04910
C13 0.25510 -0.04070 0.08690 0.05290
C14 0.34890 0.14300 0.13510 0.05950

loop_
_cod_related_entry_id
_cod_related_entry_database
_cod_related_entry_code
1 AMCSD 0009843
